data_4112198
loop_
_publ_author_name
'Yahong Li'
'Yanhui Shi'
'Aaron L. Odom'

_publ_section_title
;
 Titanium Hydrazido and Imido Complexes: Synthesis, Structure, Reactivity,
 and Relevance to Alkyne Hydroamination
;
_journal_name_full 'Journal of the American Chemical Society'
_journal_page_first 1794
_journal_page_last 1803
_journal_paper_doi 10.1021/ja038320g
_journal_volume 126
_journal_year 2004
_chemical_formula_sum 'C42 H56 N8 O4 Ti2'
_chemical_formula_weight 832.75
_chemical_name_common Ti(NPh)(DME)(dpma)
_chemical_name_systematic
; 
 ? 
;
_space_group_IT_number 14
_symmetry_cell_setting monoclinic
_symmetry_space_group_name_Hall '-P 2yn'
_symmetry_space_group_name_H-M 'P 1 21/n 1'
_atom_sites_solution_hydrogens geom
_atom_sites_solution_primary direct
_atom_sites_solution_secondary difmap
_audit_creation_method SHELXL-97
_cell_angle_alpha 90.00
_cell_angle_beta 99.86(2)
_cell_angle_gamma 90.00
_cell_formula_units_Z 2
_cell_length_a 9.160(3)
_cell_length_b 18.584(5)
_cell_length_c 12.825(4)
_cell_measurement_temperature 293(2)
_cell_volume 2150.9(11)
_computing_cell_refinement 'Bruker SMART'
_computing_data_collection 'Bruker SMART'
_computing_data_reduction 'Bruker SHELXTL'
_computing_molecular_graphics 'Bruker SHELXTL'
_computing_publication_material 'Bruker SHELXTL'
_computing_structure_refinement 'SHELXL-97 (Sheldrick, 1997)'
_computing_structure_solution 'SHELXS-97 (Sheldrick, 1990)'
_diffrn_ambient_temperature 293(2)
_diffrn_measured_fraction_theta_full 0.997
_diffrn_measured_fraction_theta_max 0.997
_diffrn_measurement_device_type 'CCD area detector'
_diffrn_measurement_method 'phi and omega scans'
_diffrn_radiation_monochromator graphite
_diffrn_radiation_source 'fine-focus sealed tube'
_diffrn_radiation_type MoK\a
_diffrn_radiation_wavelength 0.71073
_diffrn_reflns_av_R_equivalents 0.0546
_diffrn_reflns_av_sigmaI/netI 0.0518
_diffrn_reflns_limit_h_max 10
_diffrn_reflns_limit_h_min -10
_diffrn_reflns_limit_k_max 13
_diffrn_reflns_limit_k_min -20
_diffrn_reflns_limit_l_max 13
_diffrn_reflns_limit_l_min -14
_diffrn_reflns_number 9576
_diffrn_reflns_theta_full 23.28
_diffrn_reflns_theta_max 23.28
_diffrn_reflns_theta_min 1.95
_exptl_absorpt_coefficient_mu 0.421
_exptl_absorpt_correction_T_max 0.8779
_exptl_absorpt_correction_T_min 0.6151
_exptl_absorpt_correction_type empirical
_exptl_crystal_colour red
_exptl_crystal_density_diffrn 1.286
_exptl_crystal_description plate
_exptl_crystal_F_000 880
_exptl_crystal_size_max 0.35
_exptl_crystal_size_mid 0.34
_exptl_crystal_size_min 0.21
_refine_diff_density_max 0.436
_refine_diff_density_min -0.345
_refine_diff_density_rms 0.050
_refine_ls_extinction_coef 0.0006(6)
_refine_ls_extinction_expression Fc^*^=kFc[1+0.001xFc^2^\l^3^/sin(2\q)]^-1/4^
_refine_ls_extinction_method SHELXL
_refine_ls_goodness_of_fit_ref 1.055
_refine_ls_hydrogen_treatment mixed
_refine_ls_matrix_type full
_refine_ls_number_parameters 254
_refine_ls_number_reflns 3079
_refine_ls_number_restraints 0
_refine_ls_restrained_S_all 1.055
_refine_ls_R_factor_all 0.0623
_refine_ls_R_factor_gt 0.0406
_refine_ls_shift/su_max 0.000
_refine_ls_shift/su_mean 0.000
_refine_ls_structure_factor_coef Fsqd
_refine_ls_weighting_details 'calc w=1/[\s^2^(Fo^2^)+(0.0608P)^2^+0.4983P] where P=(Fo^2^+2Fc^2^)/3'
_refine_ls_weighting_scheme calc
_refine_ls_wR_factor_gt 0.1089
_refine_ls_wR_factor_ref 0.1182
_reflns_number_gt 2254
_reflns_number_total 3079
_reflns_threshold_expression >2sigma(I)
_cod_data_source_file ja038320gsi20030908_023011_2.cif
_cod_data_source_block alo6
_cod_original_cell_volume 2151.0(10)
_cod_database_code 4112198

loop_
_symmetry_equiv_pos_as_xyz
'x, y, z'
'-x+1/2, y+1/2, -z+1/2'
'-x, -y, -z'
'x-1/2, -y-1/2, z-1/2'

loop_
_atom_site_label
_atom_site_type_symbol
_atom_site_fract_x
_atom_site_fract_y
_atom_site_fract_z
_atom_site_U_iso_or_equiv
_atom_site_adp_type
_atom_site_occupancy
_atom_site_symmetry_multiplicity
_atom_site_calc_flag
_atom_site_refinement_flags
Ti Ti 0.95265(6) 0.27750(3) 0.57306(4) 0.0279(2) Uani 1 1 d .
N1 N 0.8841(3) 0.22380(13) 0.69425(19) 0.0324(6) Uani 1 1 d .
N2 N 1.1224(3) 0.34151(13) 0.64360(19) 0.0317(6) Uani 1 1 d .
N3 N 0.8298(3) 0.36640(13) 0.66302(19) 0.0319(6) Uani 1 1 d .
N4 N 1.0509(3) 0.20791(13) 0.53056(19) 0.0310(6) Uani 1 1 d .
O1 O 0.9284(3) 0.34819(12) 0.43384(16) 0.0428(6) Uani 1 1 d .
O2 O 0.7343(3) 0.25785(12) 0.47713(18) 0.0449(6) Uani 1 1 d .
C11 C 0.9180(4) 0.15749(18) 0.7393(3) 0.0399(9) Uani 1 1 d .
H11A H 0.9794 0.1238 0.7150 0.048 Uiso 1 1 calc R
C12 C 0.8496(4) 0.14781(19) 0.8243(3) 0.0491(10) Uani 1 1 d .
H12A H 0.8567 0.1076 0.8680 0.059 Uiso 1 1 calc R
C13 C 0.7650(4) 0.21113(18) 0.8334(3) 0.0480(10) Uani 1 1 d .
H13A H 0.7059 0.2203 0.8841 0.058 Uiso 1 1 calc R
C14 C 0.7878(4) 0.25566(18) 0.7532(3) 0.0349(8) Uani 1 1 d .
C21 C 1.2663(3) 0.35151(18) 0.6277(3) 0.0389(8) Uani 1 1 d .
H21A H 1.3164 0.3212 0.5882 0.047 Uiso 1 1 calc R
C22 C 1.3245(4) 0.41205(19) 0.6783(3) 0.0462(9) Uani 1 1 d .
H22A H 1.4193 0.4302 0.6792 0.055 Uiso 1 1 calc R
C23 C 1.2136(4) 0.44224(18) 0.7294(3) 0.0420(9) Uani 1 1 d .
H23A H 1.2212 0.4839 0.7702 0.050 Uiso 1 1 calc R
C24 C 1.0936(3) 0.39825(17) 0.7068(2) 0.0310(8) Uani 1 1 d .
C31 C 0.7214(4) 0.32638(17) 0.7149(3) 0.0403(9) Uani 1 1 d .
H31A H 0.6306 0.3186 0.6649 0.048 Uiso 1 1 calc R
H31B H 0.6977 0.3540 0.7740 0.048 Uiso 1 1 calc R
C32 C 0.9481(3) 0.39686(17) 0.7453(2) 0.0349(8) Uani 1 1 d .
H32A H 0.9573 0.3679 0.8090 0.042 Uiso 1 1 calc R
H32B H 0.9214 0.4454 0.7626 0.042 Uiso 1 1 calc R
C33 C 0.7540(4) 0.42526(18) 0.5976(3) 0.0448(9) Uani 1 1 d .
H33A H 0.7086 0.4572 0.6415 0.067 Uiso 1 1 calc R
H33B H 0.6793 0.4054 0.5436 0.067 Uiso 1 1 calc R
H33C H 0.8248 0.4514 0.5653 0.067 Uiso 1 1 calc R
C41 C 1.1274(4) 0.14678(17) 0.5095(2) 0.0362(8) Uani 1 1 d .
C42 C 1.0582(5) 0.09204(19) 0.4454(3) 0.0553(11) Uani 1 1 d .
H42A H 0.9591 0.0969 0.4147 0.066 Uiso 1 1 calc R
C43 C 1.1342(8) 0.0308(2) 0.4268(4) 0.0912(18) Uani 1 1 d .
H43A H 1.0863 -0.0050 0.3831 0.109 Uiso 1 1 calc R
C44 C 1.2794(9) 0.0220(3) 0.4720(6) 0.116(3) Uani 1 1 d .
H44A H 1.3297 -0.0199 0.4601 0.139 Uiso 1 1 calc R
C45 C 1.3505(6) 0.0754(3) 0.5351(5) 0.101(2) Uani 1 1 d .
H45A H 1.4493 0.0694 0.5658 0.121 Uiso 1 1 calc R
C46 C 1.2771(4) 0.1385(2) 0.5539(3) 0.0592(11) Uani 1 1 d .
H46A H 1.3270 0.1747 0.5956 0.071 Uiso 1 1 calc R
C61 C 0.7424(5) 0.2635(2) 0.3663(3) 0.0633(12) Uani 1 1 d .
H61A H 0.6449 0.2576 0.3236 0.076 Uiso 1 1 calc R
H61B H 0.8078 0.2270 0.3461 0.076 Uiso 1 1 calc R
C52 C 1.0091(4) 0.4116(2) 0.4160(3) 0.0541(10) Uani 1 1 d .
H52A H 0.9716 0.4303 0.3468 0.081 Uiso 1 1 calc R
H52B H 1.1121 0.4000 0.4209 0.081 Uiso 1 1 calc R
H52C H 0.9976 0.4471 0.4683 0.081 Uiso 1 1 calc R
C51 C 0.8015(5) 0.3370(2) 0.3511(3) 0.0685(13) Uani 1 1 d .
H51A H 0.8308 0.3406 0.2821 0.082 Uiso 1 1 calc R
H51B H 0.7263 0.3730 0.3557 0.082 Uiso 1 1 calc R
C62 C 0.6434(4) 0.1978(2) 0.4961(3) 0.0648(12) Uani 1 1 d .
H62A H 0.5530 0.1985 0.4457 0.097 Uiso 1 1 calc R
H62B H 0.6210 0.2011 0.5664 0.097 Uiso 1 1 calc R
H62C H 0.6956 0.1538 0.4889 0.097 Uiso 1 1 calc R

loop_
_atom_site_aniso_label
_atom_site_aniso_U_11
_atom_site_aniso_U_22
_atom_site_aniso_U_33
_atom_site_aniso_U_23
_atom_site_aniso_U_13
_atom_site_aniso_U_12
Ti 0.0274(3) 0.0312(4) 0.0247(3) -0.0010(3) 0.0030(2) 0.0027(3)
N1 0.0304(15) 0.0332(16) 0.0347(15) -0.0001(13) 0.0086(12) 0.0017(13)
N2 0.0298(15) 0.0364(16) 0.0289(14) -0.0029(12) 0.0049(11) 0.0009(12)
N3 0.0291(15) 0.0318(15) 0.0350(15) 0.0021(12) 0.0063(12) 0.0037(13)
N4 0.0310(15) 0.0346(16) 0.0277(14) -0.0008(12) 0.0061(11) 0.0019(13)
O1 0.0553(15) 0.0409(14) 0.0301(13) 0.0063(10) 0.0011(11) 0.0035(12)
O2 0.0389(14) 0.0436(14) 0.0457(15) -0.0051(11) -0.0108(11) 0.0023(12)
C11 0.044(2) 0.0276(19) 0.049(2) 0.0016(16) 0.0104(17) -0.0002(16)
C12 0.061(3) 0.039(2) 0.051(2) 0.0124(18) 0.0185(19) -0.005(2)
C13 0.058(2) 0.044(2) 0.050(2) -0.0014(18) 0.0295(19) -0.006(2)
C14 0.0323(18) 0.036(2) 0.0379(19) -0.0025(16) 0.0117(15) -0.0012(16)
C21 0.0284(19) 0.047(2) 0.042(2) -0.0030(17) 0.0070(15) 0.0034(17)
C22 0.0265(19) 0.049(2) 0.061(2) -0.0009(19) 0.0036(17) -0.0052(18)
C23 0.039(2) 0.035(2) 0.048(2) -0.0076(17) -0.0047(17) 0.0006(18)
C24 0.0312(19) 0.0317(18) 0.0278(17) 0.0007(14) -0.0010(14) 0.0047(16)
C31 0.035(2) 0.041(2) 0.049(2) -0.0043(17) 0.0189(16) 0.0006(17)
C32 0.042(2) 0.0293(18) 0.0333(18) -0.0057(15) 0.0063(15) 0.0043(16)
C33 0.041(2) 0.039(2) 0.053(2) 0.0056(17) 0.0049(17) 0.0115(17)
C41 0.045(2) 0.035(2) 0.0336(19) 0.0094(16) 0.0211(16) 0.0079(18)
C42 0.077(3) 0.031(2) 0.067(3) -0.008(2) 0.038(2) -0.004(2)
C43 0.147(5) 0.034(3) 0.120(4) -0.008(3) 0.099(4) -0.008(3)
C44 0.157(7) 0.039(3) 0.191(7) 0.044(4) 0.141(6) 0.040(4)
C45 0.082(4) 0.095(4) 0.144(5) 0.076(4) 0.073(4) 0.061(4)
C46 0.051(2) 0.069(3) 0.063(3) 0.027(2) 0.026(2) 0.023(2)
C61 0.079(3) 0.054(3) 0.044(2) -0.0064(19) -0.027(2) 0.005(2)
C52 0.071(3) 0.046(2) 0.051(2) 0.0129(19) 0.025(2) 0.011(2)
C51 0.100(3) 0.060(3) 0.034(2) 0.006(2) -0.020(2) 0.005(3)
C62 0.042(2) 0.065(3) 0.082(3) -0.018(2) -0.006(2) -0.015(2)

loop_
_atom_type_symbol
_atom_type_description
_atom_type_scat_dispersion_real
_atom_type_scat_dispersion_imag
_atom_type_scat_source
C C 0.0033 0.0016 'International Tables Vol C Tables 4.2.6.8 and 6.1.1.4'
H H 0.0000 0.0000 'International Tables Vol C Tables 4.2.6.8 and 6.1.1.4'
N N 0.0061 0.0033 'International Tables Vol C Tables 4.2.6.8 and 6.1.1.4'
Ti Ti 0.2776 0.4457 'International Tables Vol C Tables 4.2.6.8 and 6.1.1.4'
O O 0.0106 0.0060 'International Tables Vol C Tables 4.2.6.8 and 6.1.1.4'

loop_
_geom_angle_atom_site_label_1
_geom_angle_atom_site_label_2
_geom_angle_atom_site_label_3
_geom_angle
N4 Ti N1 96.89(11)
N4 Ti N2 100.29(11)
N1 Ti N2 104.98(10)
N4 Ti O2 100.01(10)
N1 Ti O2 88.62(10)
N2 Ti O2 153.91(10)
N4 Ti O1 100.26(10)
N1 Ti O1 155.86(10)
N2 Ti O1 88.58(9)
O2 Ti O1 71.80(9)
N4 Ti N3 169.93(10)
N1 Ti N3 74.89(9)
N2 Ti N3 76.73(9)
O2 Ti N3 85.79(9)
O1 Ti N3 89.34(9)
C11 N1 C14 105.8(3)
C11 N1 Ti 133.2(2)
C14 N1 Ti 121.0(2)
C21 N2 C24 105.5(3)
C21 N2 Ti 133.4(2)
C24 N2 Ti 119.8(2)
C33 N3 C31 109.8(2)
C33 N3 C32 109.6(2)
C31 N3 C32 109.5(2)
C33 N3 Ti 116.75(19)
C31 N3 Ti 105.95(17)
C32 N3 Ti 104.93(17)
C41 N4 Ti 171.8(2)
C52 O1 C51 111.9(3)
C52 O1 Ti 129.8(2)
C51 O1 Ti 117.8(2)
C62 O2 C61 110.7(3)
C62 O2 Ti 122.2(2)
C61 O2 Ti 110.2(2)
C12 C11 N1 110.7(3)
C11 C12 C13 106.8(3)
C14 C13 C12 106.5(3)
C13 C14 N1 110.2(3)
C13 C14 C31 132.4(3)
N1 C14 C31 117.2(3)
C22 C21 N2 110.3(3)
C21 C22 C23 107.2(3)
C24 C23 C22 106.3(3)
C23 C24 N2 110.8(3)
C23 C24 C32 132.2(3)
N2 C24 C32 116.7(3)
N3 C31 C14 108.7(2)
N3 C32 C24 110.7(2)
N4 C41 C42 121.4(3)
N4 C41 C46 120.2(3)
C42 C41 C46 118.4(3)
C43 C42 C41 120.9(4)
C44 C43 C42 120.7(5)
C43 C44 C45 119.5(5)
C44 C45 C46 121.1(5)
C45 C46 C41 119.4(5)
O2 C61 C51 106.0(3)
O1 C51 C61 107.5(3)

loop_
_geom_bond_atom_site_label_1
_geom_bond_atom_site_label_2
_geom_bond_distance
Ti N4 1.717(3)
Ti N1 2.035(3)
Ti N2 2.042(3)
Ti O2 2.192(2)
Ti O1 2.197(2)
Ti N3 2.402(3)
N1 C11 1.374(4)
N1 C14 1.389(4)
N2 C21 1.380(4)
N2 C24 1.383(4)
N3 C33 1.477(4)
N3 C31 1.486(4)
N3 C32 1.489(4)
N4 C41 1.385(4)
O1 C52 1.430(4)
O1 C51 1.448(4)
O2 C62 1.437(4)
O2 C61 1.440(4)
C11 C12 1.359(5)
C12 C13 1.425(5)
C13 C14 1.364(5)
C14 C31 1.496(5)
C21 C22 1.361(5)
C22 C23 1.415(5)
C23 C24 1.360(4)
C24 C32 1.498(4)
C41 C42 1.391(5)
C41 C46 1.401(5)
C42 C43 1.377(6)
C43 C44 1.366(8)
C44 C45 1.373(8)
C45 C46 1.392(6)
C61 C51 1.493(5)
